data_4117079
loop_
_publ_author_name
'Romana Anulewicz'
'Iwona Wawer'
'Tadeusz Marek Krygowski'
'Ferdinand M\"annle'
'Hans-Heinrich Limbach'

_publ_section_title
;
 Combined X-ray Diffraction and 15N CPMAS NMR Study of Molecular Structure
 and Proton Order/Disorder Phenomena in Cyclic N,N'-Bisarylformamidine
 Dimers
;
_journal_name_full 'Journal of the American Chemical Society'
_journal_page_first 12223
_journal_page_last 12230
_journal_paper_doi 10.1021/ja970699h
_journal_volume 119
_journal_year 1997
_chemical_formula_sum 'C13 H10 F2 N2'
_chemical_formula_weight 232.23
_chemical_name_systematic
;
 ?
;
_space_group_IT_number 2
_symmetry_cell_setting triclinic
_symmetry_space_group_name_Hall '-P 1'
_symmetry_space_group_name_H-M 'P -1'
_atom_sites_solution_hydrogens geom
_atom_sites_solution_primary direct
_atom_sites_solution_secondary difmap
_audit_creation_method SHELXL
_cell_angle_alpha 69.51(3)
_cell_angle_beta 65.70(3)
_cell_angle_gamma 72.12(3)
_cell_formula_units_Z 4
_cell_length_a 10.882(2)
_cell_length_b 10.930(2)
_cell_length_c 11.326(2)
_cell_measurement_reflns_used 25
_cell_measurement_temperature 293(2)
_cell_measurement_theta_max 25
_cell_measurement_theta_min 16
_cell_volume 1128.9(5)
_computing_cell_refinement 'KM-4 KUMA software (KUMA DIffraction, 1991)'
_computing_data_collection 'KM-4 KUMA software (KUMA Diffraction, 1991)'
_computing_data_reduction 'KM-4 KUMA software (KUMA DIffraction, 1991)'
_computing_molecular_graphics 'SHELXL/PC (Sheldrick, 1990)'
_computing_publication_material 'SHELXL93 (SHELDRICK, 1993)'
_computing_structure_refinement 'SHELXL-93 (Sheldrick, 1993)'
_computing_structure_solution 'SHELXS-86 (Sheldrick, 1990)'
_diffrn_ambient_temperature 293(2)
_diffrn_measurement_device 'KM-4 diffractometer'
_diffrn_measurement_method omega/theta
_diffrn_radiation_monochromator graphite
_diffrn_radiation_source 'fine-focus sealed tube'
_diffrn_radiation_type CuK\a
_diffrn_radiation_wavelength 1.54178
_diffrn_reflns_av_R_equivalents 0.0364
_diffrn_reflns_av_sigmaI/netI 0.0223
_diffrn_reflns_limit_h_max 11
_diffrn_reflns_limit_h_min 0
_diffrn_reflns_limit_k_max 11
_diffrn_reflns_limit_k_min -11
_diffrn_reflns_limit_l_max 11
_diffrn_reflns_limit_l_min -11
_diffrn_reflns_number 3748
_diffrn_reflns_theta_max 65.10
_diffrn_reflns_theta_min 4.40
_diffrn_standards_decay_% 5%
_diffrn_standards_interval_count 100
_diffrn_standards_number 3
_exptl_absorpt_coefficient_mu 0.892
_exptl_crystal_colour colourless
_exptl_crystal_density_diffrn 1.366
_exptl_crystal_F_000 480
_exptl_crystal_size_max 0.25
_exptl_crystal_size_mid 0.25
_exptl_crystal_size_min 0.25
_refine_diff_density_max 0.164
_refine_diff_density_min -0.207
_refine_diff_density_rms 0.044
_refine_ls_extinction_method none
_refine_ls_goodness_of_fit_all 0.928
_refine_ls_goodness_of_fit_obs 0.947
_refine_ls_matrix_type full
_refine_ls_number_parameters 339
_refine_ls_number_reflns 3506
_refine_ls_number_restraints 0
_refine_ls_restrained_S_all 0.987
_refine_ls_restrained_S_obs 0.947
_refine_ls_R_factor_all 0.0655
_refine_ls_R_factor_obs 0.0455
_refine_ls_shift/esd_max 0.000
_refine_ls_shift/esd_mean 0.000
_refine_ls_structure_factor_coef Fsqd
_refine_ls_weighting_details 'w=1/[\s^2^(Fo^2^)+(0.0779P)^2^+0.4590P] where P=(Fo^2^+2Fc^2^)/3'
_refine_ls_weighting_scheme calc
_refine_ls_wR_factor_all 0.1383
_refine_ls_wR_factor_obs 0.1156
_reflns_number_observed 2706
_reflns_number_total 3530
_reflns_observed_criterion >2sigma(I)
_cod_data_source_file ja970699h_2.cif
_cod_data_source_block N,N-bis(p-fluorophenyl)-formamidine
_cod_depositor_comments
;
The following automatic conversions were performed:

'_refine_ls_weighting_scheme' value 'calc
w=1/[\s^2^(Fo^2^)+(0.0779P)^2^+0.4590P] where P=(Fo^2^+2Fc^2^)/3' was
changed to 'calc'. New tag '_refine_ls_weighting_details' was
created. The value of the new tag was set to
'w=1/[\s^2^(Fo^2^)+(0.0779P)^2^+0.4590P] where P=(Fo^2^+2Fc^2^)/3'.

Automatic conversion script
Id: cif_fix_values 3143 2015-03-26 13:38:13Z robertas 
;
_cod_original_cell_volume 1128.9(4)
_cod_database_code 4117079

loop_
_symmetry_equiv_pos_as_xyz
'x, y, z'
'-x, -y, -z'

loop_
_atom_site_aniso_label
_atom_site_aniso_U_11
_atom_site_aniso_U_22
_atom_site_aniso_U_33
_atom_site_aniso_U_23
_atom_site_aniso_U_13
_atom_site_aniso_U_12
N11 0.0513(9) 0.0539(10) 0.0407(9) -0.0113(7) -0.0118(7) -0.0227(8)
N21 0.0523(10) 0.0550(10) 0.0361(9) -0.0106(7) -0.0097(7) -0.0242(8)
F11 0.0625(8) 0.1008(11) 0.0829(10) -0.0264(8) -0.0048(7) -0.0487(8)
F21 0.1149(13) 0.1257(13) 0.0760(10) -0.0326(9) -0.0400(9) -0.0572(11)
C11 0.0518(11) 0.0440(10) 0.0368(10) -0.0081(8) -0.0143(9) -0.0137(9)
C21 0.0414(10) 0.0412(10) 0.0430(10) -0.0132(8) -0.0082(8) -0.0128(8)
C31 0.0629(13) 0.0666(14) 0.0435(11) -0.0116(10) -0.0134(10) -0.0298(11)
C41 0.0640(14) 0.0715(15) 0.0464(12) -0.0112(11) -0.0054(10) -0.0339(12)
C51 0.0452(11) 0.0594(13) 0.0611(13) -0.0196(10) -0.0031(10) -0.0258(10)
C61 0.0640(14) 0.087(2) 0.0602(14) -0.0185(12) -0.0198(11) -0.0349(13)
C71 0.0666(14) 0.082(2) 0.0436(12) -0.0113(11) -0.0154(10) -0.0375(12)
C81 0.0512(11) 0.0457(10) 0.0353(9) -0.0049(8) -0.0146(8) -0.0188(9)
C91 0.0539(12) 0.0506(11) 0.0480(11) -0.0124(9) -0.0152(9) -0.0159(9)
C101 0.077(2) 0.0562(13) 0.0490(12) -0.0187(10) -0.0192(11) -0.0171(11)
C111 0.080(2) 0.0699(14) 0.0465(12) -0.0112(10) -0.0267(11) -0.0352(12)
C121 0.0575(14) 0.092(2) 0.0618(14) -0.0189(13) -0.0214(11) -0.0280(13)
C131 0.0531(12) 0.0745(15) 0.0543(12) -0.0241(11) -0.0143(10) -0.0185(11)
N12 0.0505(9) 0.0573(10) 0.0416(9) -0.0143(7) -0.0103(7) -0.0249(8)
N22 0.0539(10) 0.0569(10) 0.0372(9) -0.0130(8) -0.0096(8) -0.0261(8)
F12 0.0743(9) 0.0626(8) 0.1017(11) -0.0079(7) -0.0335(8) -0.0387(7)
F22 0.1153(12) 0.0696(8) 0.0643(8) -0.0216(7) -0.0439(8) -0.0293(8)
C12 0.0459(10) 0.0501(11) 0.0392(11) -0.0139(8) -0.0105(8) -0.0164(9)
C22 0.0339(9) 0.0449(10) 0.0445(10) -0.0139(8) -0.0096(8) -0.0127(8)
C32 0.0438(10) 0.0561(12) 0.0475(11) -0.0167(9) -0.0112(9) -0.0157(9)
C42 0.0458(11) 0.0556(12) 0.0545(13) -0.0079(10) -0.0109(9) -0.0198(10)
C52 0.0401(10) 0.0477(11) 0.0721(15) -0.0107(10) -0.0170(10) -0.0191(9)
C62 0.0585(13) 0.0579(13) 0.0692(15) -0.0234(11) -0.0270(11) -0.0165(10)
C72 0.0551(12) 0.0565(12) 0.0467(11) -0.0148(9) -0.0146(9) -0.0208(10)
C82 0.0478(10) 0.0453(10) 0.0367(10) -0.0071(8) -0.0139(8) -0.0178(8)
C92 0.0469(11) 0.0656(13) 0.0531(12) -0.0208(10) -0.0172(9) -0.0125(10)
C102 0.0623(13) 0.0575(13) 0.0542(12) -0.0231(10) -0.0188(10) -0.0065(10)
C112 0.0754(14) 0.0445(11) 0.0415(11) -0.0060(8) -0.0268(10) -0.0223(10)
C122 0.0557(12) 0.0592(12) 0.0520(12) -0.0062(10) -0.0252(10) -0.0227(10)
C132 0.0445(10) 0.0549(12) 0.0460(11) -0.0126(9) -0.0140(9) -0.0149(9)

loop_
_atom_site_label
_atom_site_type_symbol
_atom_site_fract_x
_atom_site_fract_y
_atom_site_fract_z
_atom_site_U_iso_or_equiv
_atom_site_thermal_displace_type
_atom_site_occupancy
_atom_site_calc_flag
_atom_site_refinement_flags
N11 N 0.1521(2) 0.8001(2) 0.9452(2) 0.0471(4) Uani 1 d .
N21 N -0.0095(2) 0.7103(2) 0.9388(2) 0.0465(4) Uani 1 d .
H111 H 0.0292(22) 0.7260(21) 0.8520(23) 0.050(6) Uiso 1 d .
F11 F -0.45592(14) 0.4624(2) 1.14684(15) 0.0800(4) Uani 1 d .
F21 F 0.3508(2) 0.9771(2) 1.2218(2) 0.0925(5) Uani 1 d .
C11 C 0.0456(2) 0.7462(2) 1.0053(2) 0.0440(4) Uani 1 d .
H11 H 0.0003(20) 0.7304(18) 1.0990(20) 0.039(5) Uiso 1 d .
C21 C -0.1235(2) 0.6464(2) 0.9964(2) 0.0421(4) Uani 1 d .
C31 C -0.1774(2) 0.5886(2) 1.1325(2) 0.0557(5) Uani 1 d .
H31 H -0.1379(2) 0.5907(2) 1.1905(2) 0.056(6) Uiso 1 calc R
C41 C -0.2901(2) 0.5276(2) 1.1830(2) 0.0613(6) Uani 1 d .
H41 H -0.3273(2) 0.4900(2) 1.2745(2) 0.086(8) Uiso 1 calc R
C51 C -0.3448(2) 0.5236(2) 1.0969(2) 0.0554(5) Uani 1 d .
C61 C -0.2925(2) 0.5750(3) 0.9626(2) 0.0659(6) Uani 1 d .
H61 H -0.3306(2) 0.5687(3) 0.9054(2) 0.095(9) Uiso 1 calc R
C71 C -0.1810(2) 0.6372(2) 0.9124(2) 0.0609(6) Uani 1 d .
H71 H -0.1445(2) 0.6733(2) 0.8205(2) 0.078(8) Uiso 1 calc R
C81 C 0.1982(2) 0.8422(2) 1.0225(2) 0.0433(4) Uani 1 d .
C91 C 0.1108(2) 0.9140(2) 1.1153(2) 0.0502(5) Uani 1 d .
H91 H 0.0167(2) 0.9320(2) 1.1325(2) 0.063(7) Uiso 1 calc R
C101 C 0.1614(3) 0.9593(2) 1.1826(2) 0.0589(6) Uani 1 d .
H101 H 0.1024(3) 1.0076(2) 1.2446(2) 0.074(7) Uiso 1 calc R
C111 C 0.3000(3) 0.9318(2) 1.1561(2) 0.0596(6) Uani 1 d .
C121 C 0.3898(3) 0.8608(3) 1.0664(2) 0.0668(6) Uani 1 d .
H121 H 0.4836(3) 0.8429(3) 1.0508(2) 0.082(8) Uiso 1 calc R
C131 C 0.3388(2) 0.8162(2) 0.9992(2) 0.0583(6) Uani 1 d .
H131 H 0.3991(2) 0.7681(2) 0.9373(2) 0.079(8) Uiso 1 calc R
N12 N 0.1270(2) 0.7885(2) 0.6303(2) 0.0476(4) Uani 1 d .
N22 N 0.2348(2) 0.9272(2) 0.6520(2) 0.0473(4) Uani 1 d .
H222 H 0.2122(22) 0.8942(21) 0.7351(23) 0.050(6) Uiso 1 d .
F12 F 0.47993(15) 1.36339(13) 0.4765(2) 0.0758(4) Uani 1 d .
F22 F 0.0809(2) 0.56322(13) 0.28628(13) 0.0743(4) Uani 1 d .
C12 C 0.2083(2) 0.8715(2) 0.5780(2) 0.0440(5) Uani 1 d .
H12 H 0.2524(21) 0.8988(20) 0.4822(22) 0.049(5) Uiso 1 d .
C22 C 0.3005(2) 1.0369(2) 0.6028(2) 0.0405(4) Uani 1 d .
C32 C 0.3490(2) 1.1012(2) 0.4670(2) 0.0481(5) Uani 1 d .
H32 H 0.3407(2) 1.0704(2) 0.4043(2) 0.067(7) Uiso 1 calc R
C42 C 0.4098(2) 1.2110(2) 0.4247(2) 0.0534(5) Uani 1 d .
H42 H 0.4419(2) 1.2543(2) 0.3341(2) 0.070(7) Uiso 1 calc R
C52 C 0.4216(2) 1.2540(2) 0.5182(2) 0.0527(5) Uani 1 d .
C62 C 0.3778(2) 1.1920(2) 0.6516(2) 0.0567(6) Uani 1 d .
H62 H 0.3891(2) 1.2221(2) 0.7131(2) 0.077(8) Uiso 1 calc R
C72 C 0.3159(2) 1.0830(2) 0.6940(2) 0.0507(5) Uani 1 d .
H72 H 0.2845(2) 1.0406(2) 0.7849(2) 0.053(6) Uiso 1 calc R
C82 C 0.1186(2) 0.7303(2) 0.5401(2) 0.0422(4) Uani 1 d .
C92 C 0.2322(2) 0.6564(2) 0.4640(2) 0.0531(5) Uani 1 d .
H92 H 0.3176(2) 0.6444(2) 0.4709(2) 0.070(7) Uiso 1 calc R
C102 C 0.2206(2) 0.6004(2) 0.3782(2) 0.0571(5) Uani 1 d .
H102 H 0.2971(2) 0.5514(2) 0.3267(2) 0.074(7) Uiso 1 calc R
C112 C 0.0935(2) 0.6187(2) 0.3705(2) 0.0502(5) Uani 1 d .
C122 C -0.0210(2) 0.6898(2) 0.4438(2) 0.0527(5) Uani 1 d .
H122 H -0.1060(2) 0.7007(2) 0.4365(2) 0.068(7) Uiso 1 calc R
C132 C -0.0081(2) 0.7452(2) 0.5291(2) 0.0478(5) Uani 1 d .
H132 H -0.0856(2) 0.7935(2) 0.5803(2) 0.080(8) Uiso 1 calc R

loop_
_atom_type_symbol
_atom_type_description
_atom_type_scat_dispersion_real
_atom_type_scat_dispersion_imag
_atom_type_scat_source
C C 0.0181 0.0091 'International Tables Vol C Tables 4.2.6.8 and 6.1.1.4'
H H 0.0000 0.0000 'International Tables Vol C Tables 4.2.6.8 and 6.1.1.4'
N N 0.0311 0.0180 'International Tables Vol C Tables 4.2.6.8 and 6.1.1.4'
F F 0.0727 0.0534 'International Tables Vol C Tables 4.2.6.8 and 6.1.1.4'

loop_
_geom_angle_atom_site_label_1
_geom_angle_atom_site_label_2
_geom_angle_atom_site_label_3
_geom_angle
C11 N11 C81 118.2(2)
C11 N21 C21 126.3(2)
C11 N21 H111 117.5(14)
C21 N21 H111 116.2(14)
N11 C11 N21 122.2(2)
N11 C11 H11 121.9(12)
N21 C11 H11 116.0(12)
C71 C21 C31 118.4(2)
C71 C21 N21 118.4(2)
C31 C21 N21 123.2(2)
C21 C31 C41 120.4(2)
C21 C31 H31 119.78(12)
C41 C31 H31 119.78(13)
C51 C41 C31 119.0(2)
C51 C41 H41 120.52(12)
C31 C41 H41 120.52(13)
C61 C51 C41 122.5(2)
C61 C51 F11 118.6(2)
C41 C51 F11 118.9(2)
C51 C61 C71 118.5(2)
C51 C61 H61 120.73(13)
C71 C61 H61 120.73(13)
C21 C71 C61 121.2(2)
C21 C71 H71 119.42(12)
C61 C71 H71 119.42(13)
C91 C81 C131 118.2(2)
C91 C81 N11 123.2(2)
C131 C81 N11 118.5(2)
C81 C91 C101 121.0(2)
C81 C91 H91 119.48(12)
C101 C91 H91 119.48(14)
C111 C101 C91 118.6(2)
C111 C101 H101 120.70(13)
C91 C101 H101 120.70(13)
C121 C111 C101 122.5(2)
C121 C111 F21 118.6(2)
C101 C111 F21 118.9(2)
C111 C121 C131 118.6(2)
C111 C121 H121 120.68(14)
C131 C121 H121 120.68(14)
C121 C131 C81 121.0(2)
C121 C131 H131 119.52(14)
C81 C131 H131 119.52(12)
C12 N12 C82 115.9(2)
C12 N22 C22 126.1(2)
C12 N22 H222 118.6(15)
C22 N22 H222 115.3(15)
N12 C12 N22 122.6(2)
N12 C12 H12 120.9(12)
N22 C12 H12 116.4(12)
C32 C22 C72 118.8(2)
C32 C22 N22 123.0(2)
C72 C22 N22 118.2(2)
C22 C32 C42 120.4(2)
C22 C32 H32 119.78(11)
C42 C32 H32 119.78(13)
C52 C42 C32 118.8(2)
C52 C42 H42 120.59(12)
C32 C42 H42 120.59(13)
C62 C52 C42 122.3(2)
C62 C52 F12 118.9(2)
C42 C52 F12 118.8(2)
C52 C62 C72 118.9(2)
C52 C62 H62 120.57(12)
C72 C62 H62 120.57(13)
C22 C72 C62 120.8(2)
C22 C72 H72 119.61(11)
C62 C72 H72 119.61(13)
C92 C82 C132 118.3(2)
C92 C82 N12 122.4(2)
C132 C82 N12 119.3(2)
C82 C92 C102 121.0(2)
C82 C92 H92 119.49(12)
C102 C92 H92 119.49(13)
C112 C102 C92 118.4(2)
C112 C102 H102 120.80(13)
C92 C102 H102 120.80(13)
C122 C112 F22 118.6(2)
C122 C112 C102 122.6(2)
F22 C112 C102 118.8(2)
C112 C122 C132 118.5(2)
C112 C122 H122 120.76(12)
C132 C122 H122 120.76(12)
C122 C132 C82 121.2(2)
C122 C132 H132 119.41(12)
C82 C132 H132 119.41(12)

loop_
_geom_bond_atom_site_label_1
_geom_bond_atom_site_label_2
_geom_bond_distance
N11 C11 1.283(3)
N11 C81 1.418(2)
N21 C11 1.342(2)
N21 C21 1.414(2)
N21 H111 0.87(2)
F11 C51 1.377(2)
F21 C111 1.367(2)
C11 H11 0.95(2)
C21 C71 1.380(3)
C21 C31 1.386(3)
C31 C41 1.391(3)
C31 H31 0.93
C41 C51 1.354(3)
C41 H41 0.93
C51 C61 1.356(3)
C61 C71 1.388(3)
C61 H61 0.93
C71 H71 0.93
C81 C91 1.387(3)
C81 C131 1.395(3)
C91 C101 1.380(3)
C91 H91 0.93
C101 C111 1.366(3)
C101 H101 0.93
C111 C121 1.363(4)
C121 C131 1.378(3)
C121 H121 0.93
C131 H131 0.93
N12 C12 1.281(3)
N12 C82 1.423(2)
N22 C12 1.349(2)
N22 C22 1.410(2)
N22 H222 0.84(2)
F12 C52 1.371(2)
F22 C112 1.363(2)
C12 H12 0.96(2)
C22 C32 1.393(3)
C22 C72 1.382(3)
C32 C42 1.390(3)
C32 H32 0.93
C42 C52 1.363(3)
C42 H42 0.93
C52 C62 1.363(3)
C62 C72 1.388(3)
C62 H62 0.93
C72 H72 0.93
C82 C92 1.386(3)
C82 C132 1.390(3)
C92 C102 1.379(3)
C92 H92 0.93
C102 C112 1.370(3)
C102 H102 0.93
C112 C122 1.361(3)
C122 C132 1.376(3)
C122 H122 0.93
C132 H132 0.93

loop_
_geom_torsion_atom_site_label_1
_geom_torsion_atom_site_label_2
_geom_torsion_atom_site_label_3
_geom_torsion_atom_site_label_4
_geom_torsion
C81 N11 C11 N21 176.2(2)
C21 N21 C11 N11 177.7(2)
C11 N21 C21 C71 169.1(2)
C11 N21 C21 C31 -13.1(3)
C71 C21 C31 C41 -2.4(3)
N21 C21 C31 C41 179.8(2)
C21 C31 C41 C51 1.0(4)
C31 C41 C51 C61 1.2(4)
C31 C41 C51 F11 179.6(2)
C41 C51 C61 C71 -1.9(4)
F11 C51 C61 C71 179.7(2)
C31 C21 C71 C61 1.7(3)
N21 C21 C71 C61 179.7(2)
C51 C61 C71 C21 0.4(4)
C11 N11 C81 C91 -46.2(3)
C11 N11 C81 C131 137.3(2)
C131 C81 C91 C101 0.3(3)
N11 C81 C91 C101 -176.2(2)
C81 C91 C101 C111 -0.1(3)
C91 C101 C111 C121 -0.3(4)
C91 C101 C111 F21 179.6(2)
C101 C111 C121 C131 0.5(4)
F21 C111 C121 C131 -179.4(2)
C111 C121 C131 C81 -0.3(4)
C91 C81 C131 C121 0.0(3)
N11 C81 C131 C121 176.6(2)
C82 N12 C12 N22 -175.0(2)
C22 N22 C12 N12 -167.0(2)
C12 N22 C22 C32 -1.0(3)
C12 N22 C22 C72 178.3(2)
C72 C22 C32 C42 -1.0(3)
N22 C22 C32 C42 178.3(2)
C22 C32 C42 C52 0.3(3)
C32 C42 C52 C62 1.1(3)
C32 C42 C52 F12 -179.2(2)
C42 C52 C62 C72 -1.6(3)
F12 C52 C62 C72 178.6(2)
C32 C22 C72 C62 0.4(3)
N22 C22 C72 C62 -178.9(2)
C52 C62 C72 C22 0.8(3)
C12 N12 C82 C92 59.3(3)
C12 N12 C82 C132 -122.0(2)
C132 C82 C92 C102 0.8(3)
N12 C82 C92 C102 179.6(2)
C82 C92 C102 C112 -0.5(3)
C92 C102 C112 C122 0.1(3)
C92 C102 C112 F22 -179.7(2)
F22 C112 C122 C132 179.7(2)
C102 C112 C122 C132 -0.1(3)
C112 C122 C132 C82 0.4(3)
C92 C82 C132 C122 -0.8(3)
N12 C82 C132 C122 -179.6(2)

loop_
_cod_related_entry_id
_cod_related_entry_database
_cod_related_entry_code
1 ChemSpider 3965824
